data_7060702
loop_
_publ_author_name
'Yin, Zhaoyang'
'Dong, Yaqun'
'Zeng, Zhiwei'
'Huang, Wei'
'Tang, Yongxing'

_publ_section_title
;
 Crystal Structures and Properties of High-nitrogen Energetic Salts Based
 on (Z)-1,1-diamino-2-nitro-2-(1H-tetrazol-5-yl)ethene
;
_journal_name_full 'New Journal of Chemistry'
_journal_paper_doi 10.1039/D1NJ01751A
_journal_year 2021
_chemical_formula_sum 'C4 H13 N13 O2'
_chemical_formula_weight 275.27
_space_group_crystal_system monoclinic
_space_group_IT_number 14
_space_group_name_Hall '-P 2ybc'
_space_group_name_H-M_alt 'P 1 21/c 1'
_atom_sites_solution_hydrogens mixed
_audit_creation_method SHELXL-2016/6
_audit_update_record
;
2021-05-09 deposited with the CCDC.	2021-05-27 downloaded from the CCDC.
;
_cell_angle_alpha 90
_cell_angle_beta 98.291(3)
_cell_angle_gamma 90
_cell_formula_units_Z 4
_cell_length_a 6.8842(15)
_cell_length_b 11.841(3)
_cell_length_c 13.831(3)
_cell_measurement_reflns_used 3499
_cell_measurement_temperature 296(2)
_cell_measurement_theta_max 27.46
_cell_measurement_theta_min 2.27
_cell_volume 1115.7(4)
_computing_structure_refinement 'SHELXL-2016/6 (Sheldrick, 2016)'
_computing_structure_solution 'SHELXT 2014/5 (Sheldrick, 2014)'
_diffrn_ambient_temperature 296(2)
_diffrn_measured_fraction_theta_full 0.994
_diffrn_measured_fraction_theta_max 0.994
_diffrn_measurement_device_type 'Bruker APEX-II CCD'
_diffrn_measurement_method '\f and \w scans'
_diffrn_radiation_type MoK\a
_diffrn_radiation_wavelength 0.71073
_diffrn_reflns_av_R_equivalents 0.0187
_diffrn_reflns_av_unetI/netI 0.0213
_diffrn_reflns_Laue_measured_fraction_full 0.994
_diffrn_reflns_Laue_measured_fraction_max 0.994
_diffrn_reflns_limit_h_max 8
_diffrn_reflns_limit_h_min -8
_diffrn_reflns_limit_k_max 14
_diffrn_reflns_limit_k_min -11
_diffrn_reflns_limit_l_max 15
_diffrn_reflns_limit_l_min -16
_diffrn_reflns_number 5691
_diffrn_reflns_point_group_measured_fraction_full 0.994
_diffrn_reflns_point_group_measured_fraction_max 0.994
_diffrn_reflns_theta_full 25.242
_diffrn_reflns_theta_max 25.248
_diffrn_reflns_theta_min 2.990
_exptl_absorpt_coefficient_mu 0.134
_exptl_crystal_colour colourless
_exptl_crystal_density_diffrn 1.639
_exptl_crystal_description block
_exptl_crystal_F_000 576
_exptl_crystal_size_max 0.150
_exptl_crystal_size_mid 0.130
_exptl_crystal_size_min 0.120
_refine_diff_density_max 0.215
_refine_diff_density_min -0.277
_refine_diff_density_rms 0.064
_refine_ls_extinction_method none
_refine_ls_goodness_of_fit_ref 1.036
_refine_ls_hydrogen_treatment mixed
_refine_ls_matrix_type full
_refine_ls_number_parameters 208
_refine_ls_number_reflns 2016
_refine_ls_number_restraints 0
_refine_ls_restrained_S_all 1.036
_refine_ls_R_factor_all 0.0394
_refine_ls_R_factor_gt 0.0363
_refine_ls_shift/su_max 0.000
_refine_ls_shift/su_mean 0.000
_refine_ls_structure_factor_coef Fsqd
_refine_ls_weighting_details 'w=1/[\s^2^(Fo^2^)+(0.1100P)^2^] where P=(Fo^2^+2Fc^2^)/3'
_refine_ls_weighting_scheme calc
_refine_ls_wR_factor_gt 0.1229
_refine_ls_wR_factor_ref 0.1302
_reflns_Friedel_coverage 0.000
_reflns_number_gt 1821
_reflns_number_total 2016
_reflns_threshold_expression 'I > 2\s(I)'
_cod_data_source_file d1nj01751a2.cif
_cod_data_source_block T_0m
_cod_original_sg_symbol_H-M 'P 21/c'
_cod_database_code 7060702
_shelx_shelxl_version_number 2016/6
_shelx_space_group_comment
;
The symmetry employed for this shelxl refinement is uniquely defined
by the following loop, which should always be used as a source of
symmetry information in preference to the above space-group names.
They are only intended as comments.
;
_shelx_estimated_absorpt_t_min 0.980
_shelx_estimated_absorpt_t_max 0.984

loop_
_space_group_symop_operation_xyz
'x, y, z'
'-x, y+1/2, -z+1/2'
'-x, -y, -z'
'x, -y-1/2, z-1/2'

loop_
_atom_site_label
_atom_site_type_symbol
_atom_site_fract_x
_atom_site_fract_y
_atom_site_fract_z
_atom_site_U_iso_or_equiv
_atom_site_adp_type
_atom_site_occupancy
_atom_site_site_symmetry_order
_atom_site_calc_flag
_atom_site_refinement_flags_posn
_atom_site_refinement_flags_adp
_atom_site_refinement_flags_occupancy
_atom_site_disorder_assembly
_atom_site_disorder_group
O1 O 0.26789(14) 0.63250(10) 0.55733(12) 0.0611(4) Uani 1 1 d . . . . .
O2 O 0.53589(15) 0.53753(8) 0.60338(8) 0.0395(3) Uani 1 1 d . . . . .
H2 H 0.305(2) 0.1913(13) 0.6923(11) 0.030(4) Uiso 1 1 d . . . . .
N2 N 0.20277(17) 0.17279(10) 0.71186(8) 0.0295(3) Uani 1 1 d . . . . .
N3 N 0.14527(18) 0.05810(10) 0.71016(10) 0.0332(3) Uani 1 1 d . . . . .
N4 N -0.10564(15) 0.22285(10) 0.74170(9) 0.0308(3) Uani 1 1 d . . . . .
H4 H -0.136(2) 0.1531(16) 0.7359(12) 0.040(4) Uiso 1 1 d . . . . .
N5 N -0.24211(17) 0.30896(10) 0.75300(10) 0.0325(3) Uani 1 1 d . . . . .
N6 N 0.11769(16) 0.35994(10) 0.71695(9) 0.0310(3) Uani 1 1 d . . . . .
H6 H 0.037(2) 0.4105(14) 0.7332(11) 0.029(4) Uiso 1 1 d . . . . .
N7 N 0.31603(17) 0.38812(10) 0.71331(11) 0.0349(3) Uani 1 1 d . . . . .
N9 N 0.86104(15) 0.60864(9) 0.54835(9) 0.0339(3) Uani 1 1 d . . . . .
H9A H 0.986222 0.606910 0.549431 0.041 Uiso 1 1 calc R U . . .
H9B H 0.797467 0.547034 0.553987 0.041 Uiso 1 1 calc R U . . .
N10 N 0.86800(15) 0.79927(9) 0.52954(9) 0.0315(3) Uani 1 1 d . . . . .
H10A H 0.993133 0.796153 0.530756 0.038 Uiso 1 1 calc R U . . .
H10B H 0.808499 0.863262 0.522777 0.038 Uiso 1 1 calc R U . . .
N11 N 0.47858(15) 0.85615(9) 0.40560(8) 0.0293(3) Uani 1 1 d . . . . .
N12 N 0.35797(17) 0.94522(10) 0.39231(9) 0.0337(3) Uani 1 1 d . . . . .
N13 N 0.25764(16) 0.95272(9) 0.46571(9) 0.0359(3) Uani 1 1 d . . . . .
N14 N 0.31050(17) 0.86931(10) 0.52936(9) 0.0347(3) Uani 1 1 d . . . . .
N15 N 0.45372(16) 0.62566(10) 0.56515(9) 0.0310(3) Uani 1 1 d . . . . .
C1 C 0.44639(16) 0.81115(10) 0.49038(9) 0.0232(3) Uani 1 1 d . . . . .
C2 C 0.55577(17) 0.71227(10) 0.53350(9) 0.0250(3) Uani 1 1 d . . . . .
C3 C 0.76684(17) 0.70547(10) 0.53809(8) 0.0234(3) Uani 1 1 d . . . . .
C4 C 0.07129(17) 0.25153(10) 0.72301(8) 0.0234(3) Uani 1 1 d . . . . .
H3A H 0.134(4) 0.033(2) 0.6494(19) 0.081(7) Uiso 1 1 d . . . . .
H3B H 0.238(3) 0.0180(15) 0.7522(12) 0.046(4) Uiso 1 1 d . . . . .
H5A H -0.276(3) 0.3055(15) 0.8123(15) 0.051(5) Uiso 1 1 d . . . . .
H5B H -0.358(2) 0.2933(14) 0.7101(12) 0.045(5) Uiso 1 1 d . . . . .
H7A H 0.364(2) 0.4278(16) 0.7688(13) 0.046(5) Uiso 1 1 d . . . . .
H7B H 0.309(2) 0.4341(15) 0.6623(14) 0.045(5) Uiso 1 1 d . . . . .

loop_
_atom_site_aniso_label
_atom_site_aniso_U_11
_atom_site_aniso_U_22
_atom_site_aniso_U_33
_atom_site_aniso_U_23
_atom_site_aniso_U_13
_atom_site_aniso_U_12
O1 0.0192(6) 0.0456(7) 0.1223(12) 0.0097(7) 0.0231(6) -0.0065(5)
O2 0.0355(6) 0.0326(6) 0.0521(6) 0.0111(4) 0.0117(5) -0.0047(4)
N2 0.0246(6) 0.0242(6) 0.0424(7) 0.0028(5) 0.0139(5) -0.0019(4)
N3 0.0359(7) 0.0224(6) 0.0428(7) -0.0001(5) 0.0105(6) -0.0023(5)
N4 0.0222(6) 0.0243(6) 0.0470(7) -0.0026(5) 0.0088(5) -0.0022(4)
N5 0.0235(6) 0.0329(7) 0.0418(7) -0.0038(5) 0.0076(6) 0.0021(4)
N6 0.0265(6) 0.0230(6) 0.0462(7) -0.0006(5) 0.0142(5) -0.0014(5)
N7 0.0297(7) 0.0298(7) 0.0487(8) -0.0009(6) 0.0172(6) -0.0086(5)
N9 0.0181(6) 0.0312(6) 0.0528(7) 0.0004(5) 0.0069(5) -0.0003(4)
N10 0.0172(6) 0.0331(7) 0.0442(7) 0.0033(5) 0.0041(5) -0.0042(4)
N11 0.0248(6) 0.0318(6) 0.0316(6) 0.0003(4) 0.0056(5) 0.0007(4)
N12 0.0281(6) 0.0332(6) 0.0386(6) 0.0032(5) 0.0008(5) 0.0013(4)
N13 0.0264(6) 0.0334(7) 0.0471(7) -0.0023(5) 0.0025(5) 0.0060(5)
N14 0.0274(6) 0.0394(7) 0.0394(7) -0.0005(5) 0.0113(5) 0.0061(5)
N15 0.0208(6) 0.0301(6) 0.0439(7) 0.0002(5) 0.0105(5) -0.0041(4)
C1 0.0158(6) 0.0261(6) 0.0278(6) -0.0038(5) 0.0035(5) -0.0033(4)
C2 0.0189(6) 0.0274(7) 0.0293(6) -0.0001(5) 0.0060(5) -0.0021(5)
C3 0.0198(6) 0.0296(7) 0.0211(6) -0.0006(4) 0.0034(5) -0.0023(5)
C4 0.0249(6) 0.0250(7) 0.0205(6) 0.0009(4) 0.0036(5) -0.0021(5)

loop_
_atom_type_symbol
_atom_type_description
_atom_type_scat_dispersion_real
_atom_type_scat_dispersion_imag
_atom_type_scat_source
C C 0.0033 0.0016 'International Tables Vol C Tables 4.2.6.8 and 6.1.1.4'
H H 0.0000 0.0000 'International Tables Vol C Tables 4.2.6.8 and 6.1.1.4'
N N 0.0061 0.0033 'International Tables Vol C Tables 4.2.6.8 and 6.1.1.4'
O O 0.0106 0.0060 'International Tables Vol C Tables 4.2.6.8 and 6.1.1.4'

loop_
_geom_angle_atom_site_label_1
_geom_angle_atom_site_label_2
_geom_angle_atom_site_label_3
_geom_angle
_geom_angle_site_symmetry_1
_geom_angle_site_symmetry_3
_geom_angle_publ_flag
C4 N2 N3 118.94(11) . . ?
C4 N2 H2 119.0(11) . . ?
N3 N2 H2 120.2(11) . . ?
N2 N3 H3A 109.0(15) . . ?
N2 N3 H3B 108.3(11) . . ?
H3A N3 H3B 112.4(19) . . ?
C4 N4 N5 118.81(11) . . ?
C4 N4 H4 116.9(11) . . ?
N5 N4 H4 123.4(11) . . ?
N4 N5 H5A 109.6(12) . . ?
N4 N5 H5B 107.7(10) . . ?
H5A N5 H5B 105.5(15) . . ?
C4 N6 N7 118.21(11) . . ?
C4 N6 H6 118.6(10) . . ?
N7 N6 H6 120.4(10) . . ?
N6 N7 H7A 108.8(10) . . ?
N6 N7 H7B 103.5(11) . . ?
H7A N7 H7B 108.7(17) . . ?
C3 N9 H9A 120.0 . . ?
C3 N9 H9B 120.0 . . ?
H9A N9 H9B 120.0 . . ?
C3 N10 H10A 120.0 . . ?
C3 N10 H10B 120.0 . . ?
H10A N10 H10B 120.0 . . ?
C1 N11 N12 104.88(11) . . ?
N13 N12 N11 109.44(10) . . ?
N12 N13 N14 109.62(10) . . ?
C1 N14 N13 104.76(11) . . ?
O2 N15 O1 118.16(11) . . ?
O2 N15 C2 122.63(11) . . ?
O1 N15 C2 119.21(12) . . ?
N11 C1 N14 111.29(11) . . ?
N11 C1 C2 122.24(11) . . ?
N14 C1 C2 126.43(12) . . ?
N15 C2 C3 120.61(11) . . ?
N15 C2 C1 118.41(11) . . ?
C3 C2 C1 120.93(10) . . ?
N9 C3 N10 118.90(11) . . ?
N9 C3 C2 121.97(11) . . ?
N10 C3 C2 119.11(11) . . ?
N2 C4 N4 120.35(12) . . ?
N2 C4 N6 119.90(11) . . ?
N4 C4 N6 119.74(11) . . ?

loop_
_geom_bond_atom_site_label_1
_geom_bond_atom_site_label_2
_geom_bond_distance
_geom_bond_site_symmetry_2
_geom_bond_publ_flag
O1 N15 1.2708(15) . ?
O2 N15 1.2658(15) . ?
N2 C4 1.3238(18) . ?
N2 N3 1.4139(17) . ?
N2 H2 0.820(17) . ?
N3 H3A 0.88(3) . ?
N3 H3B 0.932(19) . ?
N4 C4 1.3253(16) . ?
N4 N5 1.4104(16) . ?
N4 H4 0.854(18) . ?
N5 H5A 0.88(2) . ?
N5 H5B 0.940(17) . ?
N6 C4 1.3284(18) . ?
N6 N7 1.4135(15) . ?
N6 H6 0.870(17) . ?
N7 H7A 0.920(18) . ?
N7 H7B 0.887(19) . ?
N9 C3 1.3149(16) . ?
N9 H9A 0.8600 . ?
N9 H9B 0.8600 . ?
N10 C3 1.3253(16) . ?
N10 H10A 0.8600 . ?
N10 H10B 0.8600 . ?
N11 C1 1.3353(17) . ?
N11 N12 1.3385(16) . ?
N12 N13 1.3107(17) . ?
N13 N14 1.3381(17) . ?
N14 C1 1.3363(17) . ?
N15 C2 1.3513(17) . ?
C1 C2 1.4711(17) . ?
C2 C3 1.4475(17) . ?

loop_
_geom_torsion_atom_site_label_1
_geom_torsion_atom_site_label_2
_geom_torsion_atom_site_label_3
_geom_torsion_atom_site_label_4
_geom_torsion
_geom_torsion_site_symmetry_1
_geom_torsion_site_symmetry_2
_geom_torsion_site_symmetry_3
_geom_torsion_site_symmetry_4
_geom_torsion_publ_flag
C1 N11 N12 N13 -0.27(13) . . . . ?
N11 N12 N13 N14 0.38(13) . . . . ?
N12 N13 N14 C1 -0.33(13) . . . . ?
N12 N11 C1 N14 0.06(14) . . . . ?
N12 N11 C1 C2 -178.07(10) . . . . ?
N13 N14 C1 N11 0.16(14) . . . . ?
N13 N14 C1 C2 178.19(11) . . . . ?
O2 N15 C2 C3 2.86(19) . . . . ?
O1 N15 C2 C3 -177.75(13) . . . . ?
O2 N15 C2 C1 -179.82(11) . . . . ?
O1 N15 C2 C1 -0.43(19) . . . . ?
N11 C1 C2 N15 -131.56(13) . . . . ?
N14 C1 C2 N15 50.62(17) . . . . ?
N11 C1 C2 C3 45.76(16) . . . . ?
N14 C1 C2 C3 -132.07(13) . . . . ?
N15 C2 C3 N9 17.81(18) . . . . ?
C1 C2 C3 N9 -159.44(12) . . . . ?
N15 C2 C3 N10 -163.71(13) . . . . ?
C1 C2 C3 N10 19.03(17) . . . . ?
N3 N2 C4 N4 6.46(18) . . . . ?
N3 N2 C4 N6 -174.59(11) . . . . ?
N5 N4 C4 N2 -179.91(11) . . . . ?
N5 N4 C4 N6 1.13(18) . . . . ?
N7 N6 C4 N2 -9.37(18) . . . . ?
N7 N6 C4 N4 169.60(12) . . . . ?
